data_7715198
loop_
_publ_author_name
'Basu, Debayan'
'Ghosh, Barshali'
'Srivastava, Diship'
'Patra, Niladri'
'Nayek, Hari Pada'

_publ_section_title
;
 Mononuclear organogermanium(IV) catalysts for a [3 + 2] cycloaddition
 reaction.
;
_journal_issue 12
_journal_name_full 'Dalton transactions (Cambridge, England : 2003)'
_journal_page_first 5648
_journal_page_last 5657
_journal_paper_doi 10.1039/d4dt00239c
_journal_volume 53
_journal_year 2024
_chemical_formula_moiety 'C26 H20 Ge N2 O5'
_chemical_formula_sum 'C26 H20 Ge N2 O5'
_chemical_formula_weight 513.03
_space_group_crystal_system triclinic
_space_group_IT_number 2
_space_group_name_Hall '-P 1'
_space_group_name_H-M_alt 'P -1'
_atom_sites_solution_hydrogens geom
_audit_creation_date 2023-08-14
_audit_creation_method
;
Olex2 1.5
(compiled 2023.03.06 svn.rbb2c1857 for OlexSys, GUI svn.r6748)
;
_audit_update_record
;
2024-01-25 deposited with the CCDC.	2024-02-20 downloaded from the CCDC.
;
_cell_angle_alpha 81.627(4)
_cell_angle_beta 89.040(4)
_cell_angle_gamma 82.921(4)
_cell_formula_units_Z 4
_cell_length_a 11.1870(5)
_cell_length_b 12.4501(6)
_cell_length_c 16.3530(8)
_cell_measurement_reflns_used 6161
_cell_measurement_temperature 293(2)
_cell_measurement_theta_max 26.8570
_cell_measurement_theta_min 2.6190
_cell_volume 2236.18(19)
_computing_molecular_graphics 'Olex2 1.5 (Dolomanov et al., 2009)'
_computing_publication_material 'Olex2 1.5 (Dolomanov et al., 2009)'
_computing_structure_refinement 'SHELXL-2018/3 (Sheldrick, 2018)'
_computing_structure_solution 'SHELXT 2014/5 (Sheldrick, 2014)'
_diffrn_ambient_temperature 293(2)
_diffrn_detector 'CCD plate'
_diffrn_measured_fraction_theta_full 0.999
_diffrn_measured_fraction_theta_max 0.999
_diffrn_measurement_device_type 'SuperNova, Single source at offset/far, EosS2'
_diffrn_radiation_type MoK\a
_diffrn_radiation_wavelength 0.71073
_diffrn_reflns_av_R_equivalents 0.0404
_diffrn_reflns_av_unetI/netI 0.0694
_diffrn_reflns_Laue_measured_fraction_full 0.999
_diffrn_reflns_Laue_measured_fraction_max 0.999
_diffrn_reflns_limit_h_max 13
_diffrn_reflns_limit_h_min -13
_diffrn_reflns_limit_k_max 15
_diffrn_reflns_limit_k_min -15
_diffrn_reflns_limit_l_max 20
_diffrn_reflns_limit_l_min -20
_diffrn_reflns_number 19042
_diffrn_reflns_point_group_measured_fraction_full 0.999
_diffrn_reflns_point_group_measured_fraction_max 0.999
_diffrn_reflns_theta_full 25.242
_diffrn_reflns_theta_max 26.372
_diffrn_reflns_theta_min 1.937
_diffrn_source 'micro-focus sealed X-ray tube'
_exptl_absorpt_coefficient_mu 1.412
_exptl_absorpt_correction_type none
_exptl_crystal_colour orange
_exptl_crystal_colour_primary orange
_exptl_crystal_density_diffrn 1.524
_exptl_crystal_description block
_exptl_crystal_F_000 1048
_exptl_crystal_size_max 0.12
_exptl_crystal_size_mid 0.1
_exptl_crystal_size_min 0.08
_refine_diff_density_max 0.355
_refine_diff_density_min -0.333
_refine_diff_density_rms 0.057
_refine_ls_extinction_method none
_refine_ls_goodness_of_fit_ref 0.936
_refine_ls_hydrogen_treatment constr
_refine_ls_matrix_type full
_refine_ls_number_parameters 615
_refine_ls_number_reflns 9148
_refine_ls_number_restraints 0
_refine_ls_restrained_S_all 0.936
_refine_ls_R_factor_all 0.0830
_refine_ls_R_factor_gt 0.0418
_refine_ls_shift/su_max 0.001
_refine_ls_shift/su_mean 0.000
_refine_ls_structure_factor_coef Fsqd
_refine_ls_weighting_details 'w=1/[\s^2^(Fo^2^)+(0.0328P)^2^] where P=(Fo^2^+2Fc^2^)/3'
_refine_ls_weighting_scheme calc
_refine_ls_wR_factor_gt 0.0741
_refine_ls_wR_factor_ref 0.0825
_reflns_Friedel_coverage 0.000
_reflns_number_gt 5916
_reflns_number_total 9148
_reflns_threshold_expression 'I > 2\s(I)'
_cod_data_source_file d4dt00239c2.cif
_cod_data_source_block 2
_cod_depositor_comments 'Adding full bibliography for 7715197--7715198.cif.'
_cod_database_code 7715198
_shelx_shelxl_version_number 2018/3
_shelx_space_group_comment
;
The symmetry employed for this shelxl refinement is uniquely defined
by the following loop, which should always be used as a source of
symmetry information in preference to the above space-group names.
They are only intended as comments.
;
_olex2_refinement_description
;
1.a Aromatic/amide H refined with riding coordinates:
 C2(H2), C3(H3), C5(H5), C7(H7), C9(H9), C10(H10), C11(H11), C16(H16),
 C17(H17), C18(H18), C19(H19), C20(H20), C22(H22), C23(H23), C24(H24), C25(H25),
  C26(H26), C28(H28), C29(H29), C31(H31), C33(H33), C35(H35), C36(H36),
 C37(H37), C42(H42), C43(H43), C44(H44), C45(H45), C46(H46), C48(H48), C49(H49),
  C50(H50), C51(H51), C52(H52)
1.b Idealised Me refined as rotating group:
 C14(H14A,H14B,H14C), C40(H40A,H40B,H40C)
;
_olex2_submission_special_instructions 'No special instructions were received'

loop_
_space_group_symop_operation_xyz
'x, y, z'
'-x, -y, -z'

loop_
_atom_site_label
_atom_site_type_symbol
_atom_site_fract_x
_atom_site_fract_y
_atom_site_fract_z
_atom_site_U_iso_or_equiv
_atom_site_adp_type
_atom_site_occupancy
_atom_site_site_symmetry_order
_atom_site_calc_flag
_atom_site_refinement_flags_posn
_atom_site_refinement_flags_adp
_atom_site_refinement_flags_occupancy
_atom_site_disorder_assembly
_atom_site_disorder_group
Ge1 Ge 0.84975(3) 0.73037(2) 0.50574(2) 0.04499(10) Uani 1 1 d . . . . .
O1 O 0.89946(19) 0.80196(14) 0.39948(12) 0.0601(6) Uani 1 1 d . . . . .
O2 O 0.8218(2) 0.63080(15) 0.60254(12) 0.0690(6) Uani 1 1 d . . . . .
O3 O 0.7456(2) 0.55879(17) 0.75003(13) 0.0747(7) Uani 1 1 d . . . . .
O4 O 1.0160(2) 0.5626(2) 0.09485(15) 0.0938(8) Uani 1 1 d . . . . .
O5 O 0.9431(3) 0.4364(2) 0.17808(15) 0.0928(9) Uani 1 1 d . . . . .
N1 N 0.87261(19) 0.60037(16) 0.44485(13) 0.0410(5) Uani 1 1 d . . . . .
N2 N 0.9700(3) 0.5298(3) 0.16069(18) 0.0673(8) Uani 1 1 d . . . . .
C1 C 0.9131(3) 0.7413(2) 0.33971(18) 0.0477(7) Uani 1 1 d . . . . .
C2 C 0.9384(3) 0.7818(2) 0.25834(19) 0.0580(8) Uani 1 1 d . . . . .
H2 H 0.942776 0.856232 0.243578 0.070 Uiso 1 1 calc R U . . .
C3 C 0.9568(3) 0.7137(3) 0.19984(18) 0.0589(8) Uani 1 1 d . . . . .
H3 H 0.974925 0.740971 0.145666 0.071 Uiso 1 1 calc R U . . .
C4 C 0.9480(3) 0.6035(2) 0.22238(18) 0.0504(7) Uani 1 1 d . . . . .
C5 C 0.9196(2) 0.5606(2) 0.30116(17) 0.0454(7) Uani 1 1 d . . . . .
H5 H 0.912030 0.486502 0.314456 0.054 Uiso 1 1 calc R U . . .
C6 C 0.9025(2) 0.6293(2) 0.36055(17) 0.0423(7) Uani 1 1 d . . . . .
C7 C 0.8490(2) 0.5015(2) 0.47410(17) 0.0436(7) Uani 1 1 d . . . . .
H7 H 0.858442 0.450883 0.437210 0.052 Uiso 1 1 calc R U . . .
C8 C 0.8114(2) 0.4625(2) 0.55371(18) 0.0432(7) Uani 1 1 d . . . . .
C9 C 0.7872(3) 0.3521(2) 0.5721(2) 0.0633(9) Uani 1 1 d . . . . .
H9 H 0.796145 0.306988 0.531227 0.076 Uiso 1 1 calc R U . . .
C10 C 0.7514(3) 0.3129(3) 0.6481(2) 0.0768(11) Uani 1 1 d . . . . .
H10 H 0.735696 0.240619 0.659636 0.092 Uiso 1 1 calc R U . . .
C11 C 0.7376(3) 0.3798(3) 0.7106(2) 0.0635(9) Uani 1 1 d . . . . .
H11 H 0.714089 0.351161 0.763331 0.076 Uiso 1 1 calc R U . . .
C12 C 0.7582(3) 0.4861(2) 0.69473(19) 0.0516(8) Uani 1 1 d . . . . .
C13 C 0.7976(2) 0.5294(2) 0.61566(18) 0.0448(7) Uani 1 1 d . . . . .
C14 C 0.6958(3) 0.5241(3) 0.8286(2) 0.0819(11) Uani 1 1 d . . . . .
H14A H 0.616919 0.504049 0.821458 0.123 Uiso 1 1 calc R U . . .
H14B H 0.690276 0.582719 0.861241 0.123 Uiso 1 1 calc R U . . .
H14C H 0.746677 0.462175 0.856261 0.123 Uiso 1 1 calc R U . . .
C15 C 0.9769(2) 0.7833(2) 0.56412(18) 0.0433(7) Uani 1 1 d . . . . .
C16 C 1.0033(3) 0.7458(2) 0.64722(19) 0.0526(8) Uani 1 1 d . . . . .
H16 H 0.959781 0.693392 0.676055 0.063 Uiso 1 1 calc R U . . .
C17 C 1.0927(3) 0.7849(3) 0.6875(2) 0.0664(9) Uani 1 1 d . . . . .
H17 H 1.109701 0.757712 0.742611 0.080 Uiso 1 1 calc R U . . .
C18 C 1.1563(3) 0.8633(3) 0.6469(3) 0.0747(11) Uani 1 1 d . . . . .
H18 H 1.216106 0.889777 0.674269 0.090 Uiso 1 1 calc R U . . .
C19 C 1.1316(3) 0.9021(3) 0.5663(3) 0.0730(10) Uani 1 1 d . . . . .
H19 H 1.174505 0.955961 0.538903 0.088 Uiso 1 1 calc R U . . .
C20 C 1.0434(3) 0.8628(2) 0.52391(19) 0.0563(8) Uani 1 1 d . . . . .
H20 H 1.028645 0.889843 0.468460 0.068 Uiso 1 1 calc R U . . .
C21 C 0.6845(3) 0.7981(2) 0.4951(2) 0.0576(8) Uani 1 1 d . . . . .
C22 C 0.5974(4) 0.7669(3) 0.5525(3) 0.0840(12) Uani 1 1 d . . . . .
H22 H 0.620059 0.717898 0.599776 0.101 Uiso 1 1 calc R U . . .
C23 C 0.4775(5) 0.8080(5) 0.5400(4) 0.131(2) Uani 1 1 d . . . . .
H23 H 0.419621 0.785224 0.577904 0.157 Uiso 1 1 calc R U . . .
C24 C 0.4444(6) 0.8822(6) 0.4718(5) 0.149(3) Uani 1 1 d . . . . .
H24 H 0.363604 0.909175 0.463466 0.179 Uiso 1 1 calc R U . . .
C25 C 0.5274(5) 0.9174(4) 0.4158(3) 0.127(2) Uani 1 1 d . . . . .
H25 H 0.503665 0.969636 0.370578 0.153 Uiso 1 1 calc R U . . .
C26 C 0.6484(4) 0.8748(3) 0.4266(2) 0.0832(12) Uani 1 1 d . . . . .
H26 H 0.705099 0.897686 0.387821 0.100 Uiso 1 1 calc R U . . .
Ge2 Ge 0.55660(3) 0.75864(2) 0.12683(2) 0.04582(10) Uani 1 1 d . . . . .
O6 O 0.68651(18) 0.68004(14) 0.06883(12) 0.0569(5) Uani 1 1 d . . . . .
O7 O 0.44816(17) 0.86207(14) 0.17857(12) 0.0593(6) Uani 1 1 d . . . . .
O8 O 0.2643(2) 0.95560(17) 0.25459(14) 0.0703(6) Uani 1 1 d . . . . .
O9 O 1.0646(2) 0.9171(2) -0.14707(15) 0.0875(8) Uani 1 1 d . . . . .
O10 O 0.9609(2) 1.0532(2) -0.10084(15) 0.0836(7) Uani 1 1 d . . . . .
N3 N 0.6520(2) 0.88138(17) 0.08939(13) 0.0452(6) Uani 1 1 d . . . . .
N4 N 0.9795(3) 0.9560(3) -0.10757(16) 0.0645(7) Uani 1 1 d . . . . .
C27 C 0.7557(3) 0.7418(2) 0.02343(17) 0.0463(7) Uani 1 1 d . . . . .
C28 C 0.8420(3) 0.7036(2) -0.03192(18) 0.0523(8) Uani 1 1 d . . . . .
H28 H 0.850062 0.630417 -0.039468 0.063 Uiso 1 1 calc R U . . .
C29 C 0.9146(3) 0.7725(3) -0.07495(18) 0.0559(8) Uani 1 1 d . . . . .
H29 H 0.972904 0.746373 -0.110763 0.067 Uiso 1 1 calc R U . . .
C30 C 0.9002(3) 0.8821(2) -0.06454(17) 0.0490(7) Uani 1 1 d . . . . .
C31 C 0.8145(3) 0.9240(2) -0.01237(17) 0.0490(7) Uani 1 1 d . . . . .
H31 H 0.804685 0.998037 -0.007385 0.059 Uiso 1 1 calc R U . . .
C32 C 0.7442(2) 0.8538(2) 0.03192(17) 0.0446(7) Uani 1 1 d . . . . .
C33 C 0.6412(3) 0.9775(2) 0.11467(18) 0.0596(9) Uani 1 1 d . . . . .
H33 H 0.701119 1.021605 0.098315 0.072 Uiso 1 1 calc R U . . .
C34 C 0.5482(3) 1.0206(2) 0.16394(18) 0.0586(9) Uani 1 1 d . . . . .
C35 C 0.5523(4) 1.1294(2) 0.1816(2) 0.0902(13) Uani 1 1 d . . . . .
H35 H 0.618127 1.166545 0.166000 0.108 Uiso 1 1 calc R U . . .
C36 C 0.4568(5) 1.1770(3) 0.2220(2) 0.1022(15) Uani 1 1 d . . . . .
H36 H 0.457652 1.247855 0.233583 0.123 Uiso 1 1 calc R U . . .
C37 C 0.3586(4) 1.1221(3) 0.2461(2) 0.0766(11) Uani 1 1 d . . . . .
H37 H 0.294243 1.157410 0.272533 0.092 Uiso 1 1 calc R U . . .
C38 C 0.3545(3) 1.0174(2) 0.23176(18) 0.0545(8) Uani 1 1 d . . . . .
C39 C 0.4528(3) 0.9636(2) 0.18998(17) 0.0481(7) Uani 1 1 d . . . . .
C40 C 0.1665(3) 1.0018(3) 0.3003(2) 0.0877(12) Uani 1 1 d . . . . .
H40A H 0.129717 1.068563 0.268908 0.132 Uiso 1 1 calc R U . . .
H40B H 0.195868 1.016961 0.351727 0.132 Uiso 1 1 calc R U . . .
H40C H 0.108114 0.951150 0.311005 0.132 Uiso 1 1 calc R U . . .
C41 C 0.4312(3) 0.7303(2) 0.05438(16) 0.0447(7) Uani 1 1 d . . . . .
C42 C 0.3118(3) 0.7747(2) 0.06162(18) 0.0552(8) Uani 1 1 d . . . . .
H42 H 0.292451 0.824976 0.098103 0.066 Uiso 1 1 calc R U . . .
C43 C 0.2217(3) 0.7459(3) 0.0159(2) 0.0656(9) Uani 1 1 d . . . . .
H43 H 0.142589 0.777092 0.021350 0.079 Uiso 1 1 calc R U . . .
C44 C 0.2485(4) 0.6711(3) -0.0380(2) 0.0790(11) Uani 1 1 d . . . . .
H44 H 0.187906 0.650896 -0.068635 0.095 Uiso 1 1 calc R U . . .
C45 C 0.3651(4) 0.6270(3) -0.0457(2) 0.0861(12) Uani 1 1 d . . . . .
H45 H 0.383718 0.576560 -0.082129 0.103 Uiso 1 1 calc R U . . .
C46 C 0.4562(3) 0.6560(2) -0.0006(2) 0.0670(9) Uani 1 1 d . . . . .
H46 H 0.535193 0.625181 -0.007203 0.080 Uiso 1 1 calc R U . . .
C47 C 0.5873(2) 0.6573(2) 0.22875(18) 0.0456(7) Uani 1 1 d . . . . .
C48 C 0.5507(3) 0.6826(3) 0.3048(2) 0.0658(9) Uani 1 1 d . . . . .
H48 H 0.520617 0.754278 0.310102 0.079 Uiso 1 1 calc R U . . .
C49 C 0.5578(3) 0.6034(3) 0.3738(2) 0.0814(11) Uani 1 1 d . . . . .
H49 H 0.534082 0.622824 0.424999 0.098 Uiso 1 1 calc R U . . .
C50 C 0.5992(3) 0.4973(3) 0.3678(2) 0.0758(10) Uani 1 1 d . . . . .
H50 H 0.600815 0.443921 0.414042 0.091 Uiso 1 1 calc R U . . .
C51 C 0.6382(3) 0.4700(3) 0.2929(2) 0.0741(10) Uani 1 1 d . . . . .
H51 H 0.667594 0.397950 0.288064 0.089 Uiso 1 1 calc R U . . .
C52 C 0.6338(3) 0.5496(2) 0.2245(2) 0.0626(9) Uani 1 1 d . . . . .
H52 H 0.662847 0.530715 0.174286 0.075 Uiso 1 1 calc R U . . .

loop_
_atom_site_aniso_label
_atom_site_aniso_U_11
_atom_site_aniso_U_22
_atom_site_aniso_U_33
_atom_site_aniso_U_23
_atom_site_aniso_U_13
_atom_site_aniso_U_12
Ge1 0.0539(2) 0.03755(17) 0.0453(2) -0.00740(13) 0.00128(15) -0.01140(15)
O1 0.0936(17) 0.0434(11) 0.0473(13) -0.0069(9) 0.0069(11) -0.0244(11)
O2 0.1125(19) 0.0566(13) 0.0456(13) -0.0052(10) 0.0047(12) -0.0436(13)
O3 0.1015(18) 0.0850(15) 0.0461(14) -0.0073(12) 0.0085(12) -0.0482(14)
O4 0.113(2) 0.117(2) 0.0489(16) -0.0193(14) 0.0086(15) 0.0047(17)
O5 0.134(3) 0.0756(16) 0.0730(18) -0.0324(14) 0.0003(16) -0.0031(18)
N1 0.0433(14) 0.0357(12) 0.0445(15) -0.0046(10) -0.0006(11) -0.0081(11)
N2 0.067(2) 0.086(2) 0.0478(19) -0.0188(17) -0.0076(15) 0.0102(18)
C1 0.0510(19) 0.0490(17) 0.0439(19) -0.0032(14) -0.0032(15) -0.0131(15)
C2 0.073(2) 0.0552(18) 0.049(2) 0.0002(15) -0.0018(17) -0.0279(17)
C3 0.059(2) 0.080(2) 0.0381(19) -0.0009(16) -0.0042(15) -0.0202(18)
C4 0.0430(18) 0.064(2) 0.045(2) -0.0153(16) -0.0066(15) -0.0012(16)
C5 0.0425(18) 0.0456(16) 0.0477(19) -0.0054(14) -0.0070(14) -0.0041(14)
C6 0.0384(17) 0.0456(16) 0.0436(18) -0.0060(13) -0.0038(14) -0.0071(14)
C7 0.0383(17) 0.0369(15) 0.056(2) -0.0089(13) -0.0014(14) -0.0023(13)
C8 0.0371(17) 0.0374(15) 0.0526(19) 0.0020(13) 0.0000(14) -0.0046(13)
C9 0.064(2) 0.0379(17) 0.086(3) -0.0055(16) 0.0193(19) -0.0058(16)
C10 0.082(3) 0.0414(18) 0.100(3) 0.0111(19) 0.024(2) -0.0085(19)
C11 0.056(2) 0.065(2) 0.065(2) 0.0135(18) 0.0075(17) -0.0177(18)
C12 0.0437(18) 0.062(2) 0.049(2) 0.0032(16) -0.0060(15) -0.0174(16)
C13 0.0388(17) 0.0463(17) 0.0486(19) 0.0040(14) -0.0084(14) -0.0142(14)
C14 0.094(3) 0.103(3) 0.051(2) -0.0027(19) 0.009(2) -0.032(2)
C15 0.0446(17) 0.0306(14) 0.056(2) -0.0141(13) 0.0041(15) 0.0011(13)
C16 0.056(2) 0.0469(17) 0.057(2) -0.0161(15) 0.0009(16) -0.0044(15)
C17 0.065(2) 0.071(2) 0.065(2) -0.0175(18) -0.0143(19) -0.001(2)
C18 0.057(2) 0.073(2) 0.100(3) -0.029(2) -0.018(2) -0.009(2)
C19 0.056(2) 0.057(2) 0.111(3) -0.016(2) -0.001(2) -0.0213(18)
C20 0.059(2) 0.0453(17) 0.066(2) -0.0071(15) -0.0002(17) -0.0126(16)
C21 0.061(2) 0.0537(19) 0.064(2) -0.0296(17) -0.0083(19) -0.0052(17)
C22 0.065(3) 0.081(3) 0.116(4) -0.046(2) 0.015(2) -0.011(2)
C23 0.071(4) 0.136(5) 0.208(7) -0.099(5) 0.023(4) -0.014(4)
C24 0.078(4) 0.174(7) 0.219(9) -0.140(7) -0.038(5) 0.031(5)
C25 0.127(5) 0.126(4) 0.132(5) -0.085(4) -0.073(4) 0.058(4)
C26 0.085(3) 0.079(3) 0.089(3) -0.044(2) -0.032(2) 0.016(2)
Ge2 0.0454(2) 0.03859(17) 0.0559(2) -0.01601(14) 0.00456(15) -0.00461(15)
O6 0.0576(13) 0.0410(11) 0.0745(15) -0.0176(10) 0.0186(11) -0.0068(11)
O7 0.0557(13) 0.0439(11) 0.0851(16) -0.0321(11) 0.0148(11) -0.0075(10)
O8 0.0588(15) 0.0700(15) 0.0841(17) -0.0323(12) 0.0114(13) 0.0081(13)
O9 0.0752(18) 0.1055(19) 0.0832(19) -0.0137(14) 0.0299(15) -0.0211(16)
O10 0.099(2) 0.0720(16) 0.0825(18) -0.0054(13) 0.0227(14) -0.0292(16)
N3 0.0497(15) 0.0400(13) 0.0472(15) -0.0112(11) 0.0048(12) -0.0061(12)
N4 0.062(2) 0.085(2) 0.0465(17) -0.0040(15) 0.0051(14) -0.0168(19)
C27 0.0436(18) 0.0480(17) 0.0479(19) -0.0121(14) -0.0037(15) -0.0021(15)
C28 0.0482(19) 0.0535(18) 0.057(2) -0.0197(15) -0.0012(16) -0.0009(16)
C29 0.0431(19) 0.075(2) 0.052(2) -0.0215(17) 0.0022(15) 0.0003(18)
C30 0.0467(19) 0.0604(19) 0.0403(18) -0.0052(14) 0.0005(15) -0.0111(16)
C31 0.054(2) 0.0462(17) 0.0477(19) -0.0088(14) -0.0031(15) -0.0077(16)
C32 0.0425(18) 0.0451(16) 0.0466(18) -0.0123(13) -0.0015(14) -0.0006(14)
C33 0.075(2) 0.0416(17) 0.065(2) -0.0132(15) 0.0162(18) -0.0140(17)
C34 0.083(2) 0.0357(16) 0.058(2) -0.0114(14) 0.0197(18) -0.0070(17)
C35 0.130(4) 0.0447(19) 0.102(3) -0.0260(19) 0.048(3) -0.023(2)
C36 0.165(5) 0.040(2) 0.103(3) -0.027(2) 0.052(3) -0.008(3)
C37 0.105(3) 0.048(2) 0.074(3) -0.0183(17) 0.021(2) 0.011(2)
C38 0.065(2) 0.0469(18) 0.0485(19) -0.0102(14) 0.0018(16) 0.0094(17)
C39 0.061(2) 0.0391(16) 0.0424(18) -0.0109(13) -0.0030(15) 0.0056(16)
C40 0.070(3) 0.101(3) 0.091(3) -0.035(2) 0.018(2) 0.017(2)
C41 0.054(2) 0.0362(15) 0.0435(18) -0.0033(12) -0.0010(14) -0.0052(14)
C42 0.057(2) 0.0509(18) 0.057(2) -0.0064(15) -0.0028(17) -0.0054(17)
C43 0.059(2) 0.070(2) 0.065(2) -0.0030(18) -0.0099(18) -0.0035(18)
C44 0.085(3) 0.080(3) 0.073(3) -0.007(2) -0.033(2) -0.015(2)
C45 0.107(3) 0.079(3) 0.078(3) -0.037(2) -0.031(2) 0.002(3)
C46 0.069(2) 0.067(2) 0.067(2) -0.0288(18) -0.0068(19) 0.0032(19)
C47 0.0406(17) 0.0460(16) 0.054(2) -0.0163(14) -0.0042(14) -0.0106(14)
C48 0.072(2) 0.065(2) 0.064(2) -0.0211(19) 0.0011(19) -0.0118(19)
C49 0.092(3) 0.100(3) 0.057(3) -0.018(2) -0.001(2) -0.021(3)
C50 0.074(3) 0.085(3) 0.068(3) 0.006(2) -0.017(2) -0.025(2)
C51 0.082(3) 0.058(2) 0.079(3) -0.002(2) -0.017(2) 0.001(2)
C52 0.066(2) 0.0552(19) 0.066(2) -0.0153(17) -0.0102(18) 0.0015(18)

loop_
_atom_type_symbol
_atom_type_description
_atom_type_scat_dispersion_real
_atom_type_scat_dispersion_imag
_atom_type_scat_source
C C 0.0033 0.0016 'International Tables Vol C Tables 4.2.6.8 and 6.1.1.4'
H H 0.0000 0.0000 'International Tables Vol C Tables 4.2.6.8 and 6.1.1.4'
Ge Ge 0.1547 1.8001 'International Tables Vol C Tables 4.2.6.8 and 6.1.1.4'
N N 0.0061 0.0033 'International Tables Vol C Tables 4.2.6.8 and 6.1.1.4'
O O 0.0106 0.0060 'International Tables Vol C Tables 4.2.6.8 and 6.1.1.4'

loop_
_geom_angle_atom_site_label_1
_geom_angle_atom_site_label_2
_geom_angle_atom_site_label_3
_geom_angle
_geom_angle_site_symmetry_1
_geom_angle_site_symmetry_3
_geom_angle_publ_flag
O1 Ge1 N1 80.99(8) . . ?
O1 Ge1 C15 92.34(10) . . ?
O2 Ge1 O1 166.75(8) . . ?
O2 Ge1 N1 87.13(8) . . ?
O2 Ge1 C15 89.70(11) . . ?
O2 Ge1 C21 94.89(13) . . ?
C15 Ge1 N1 125.02(9) . . ?
C21 Ge1 O1 94.64(13) . . ?
C21 Ge1 N1 109.87(10) . . ?
C21 Ge1 C15 125.08(10) . . ?
C1 O1 Ge1 116.18(16) . . ?
C13 O2 Ge1 134.10(18) . . ?
C12 O3 C14 117.5(2) . . ?
C6 N1 Ge1 112.31(15) . . ?
C7 N1 Ge1 125.64(19) . . ?
C7 N1 C6 121.5(2) . . ?
O4 N2 O5 123.0(3) . . ?
O4 N2 C4 118.9(3) . . ?
O5 N2 C4 118.1(3) . . ?
O1 C1 C2 123.6(2) . . ?
O1 C1 C6 117.4(3) . . ?
C2 C1 C6 119.0(3) . . ?
C1 C2 H2 119.6 . . ?
C3 C2 C1 120.8(3) . . ?
C3 C2 H2 119.6 . . ?
C2 C3 H3 120.5 . . ?
C2 C3 C4 119.0(3) . . ?
C4 C3 H3 120.5 . . ?
C3 C4 N2 119.3(3) . . ?
C5 C4 N2 118.5(3) . . ?
C5 C4 C3 122.2(3) . . ?
C4 C5 H5 120.6 . . ?
C4 C5 C6 118.8(3) . . ?
C6 C5 H5 120.6 . . ?
C1 C6 N1 112.8(2) . . ?
C5 C6 N1 127.0(2) . . ?
C5 C6 C1 120.2(3) . . ?
N1 C7 H7 115.9 . . ?
N1 C7 C8 128.3(2) . . ?
C8 C7 H7 115.9 . . ?
C7 C8 C9 119.2(3) . . ?
C13 C8 C7 121.5(2) . . ?
C13 C8 C9 119.3(3) . . ?
C8 C9 H9 119.9 . . ?
C10 C9 C8 120.2(3) . . ?
C10 C9 H9 119.9 . . ?
C9 C10 H10 119.6 . . ?
C9 C10 C11 120.7(3) . . ?
C11 C10 H10 119.6 . . ?
C10 C11 H11 119.7 . . ?
C12 C11 C10 120.5(3) . . ?
C12 C11 H11 119.7 . . ?
O3 C12 C13 114.3(2) . . ?
C11 C12 O3 125.5(3) . . ?
C11 C12 C13 120.1(3) . . ?
O2 C13 C8 121.7(3) . . ?
O2 C13 C12 119.2(3) . . ?
C8 C13 C12 119.1(2) . . ?
O3 C14 H14A 109.5 . . ?
O3 C14 H14B 109.5 . . ?
O3 C14 H14C 109.5 . . ?
H14A C14 H14B 109.5 . . ?
H14A C14 H14C 109.5 . . ?
H14B C14 H14C 109.5 . . ?
C16 C15 Ge1 122.2(2) . . ?
C20 C15 Ge1 120.6(2) . . ?
C20 C15 C16 117.2(3) . . ?
C15 C16 H16 119.4 . . ?
C17 C16 C15 121.2(3) . . ?
C17 C16 H16 119.4 . . ?
C16 C17 H17 119.8 . . ?
C18 C17 C16 120.5(3) . . ?
C18 C17 H17 119.8 . . ?
C17 C18 H18 120.2 . . ?
C19 C18 C17 119.5(3) . . ?
C19 C18 H18 120.2 . . ?
C18 C19 H19 119.4 . . ?
C18 C19 C20 121.2(3) . . ?
C20 C19 H19 119.4 . . ?
C15 C20 H20 119.8 . . ?
C19 C20 C15 120.3(3) . . ?
C19 C20 H20 119.8 . . ?
C22 C21 Ge1 121.3(3) . . ?
C22 C21 C26 118.3(4) . . ?
C26 C21 Ge1 120.4(3) . . ?
C21 C22 H22 119.7 . . ?
C23 C22 C21 120.7(5) . . ?
C23 C22 H22 119.7 . . ?
C22 C23 H23 120.1 . . ?
C24 C23 C22 119.8(6) . . ?
C24 C23 H23 120.1 . . ?
C23 C24 H24 119.4 . . ?
C25 C24 C23 121.2(7) . . ?
C25 C24 H24 119.4 . . ?
C24 C25 H25 120.2 . . ?
C24 C25 C26 119.7(6) . . ?
C26 C25 H25 120.2 . . ?
C21 C26 C25 120.3(4) . . ?
C21 C26 H26 119.8 . . ?
C25 C26 H26 119.8 . . ?
O6 Ge2 N3 80.77(8) . . ?
O7 Ge2 O6 167.80(8) . . ?
O7 Ge2 N3 87.06(8) . . ?
O7 Ge2 C41 92.83(10) . . ?
O7 Ge2 C47 93.96(10) . . ?
C41 Ge2 O6 93.80(10) . . ?
C41 Ge2 N3 118.71(10) . . ?
C47 Ge2 O6 92.14(10) . . ?
C47 Ge2 N3 124.14(10) . . ?
C47 Ge2 C41 117.01(10) . . ?
C27 O6 Ge2 115.19(16) . . ?
C39 O7 Ge2 132.94(19) . . ?
C38 O8 C40 117.7(2) . . ?
C32 N3 Ge2 112.66(16) . . ?
C33 N3 Ge2 127.1(2) . . ?
C33 N3 C32 120.2(2) . . ?
O9 N4 C30 118.3(3) . . ?
O10 N4 O9 123.0(3) . . ?
O10 N4 C30 118.7(3) . . ?
O6 C27 C28 124.1(3) . . ?
O6 C27 C32 117.8(3) . . ?
C28 C27 C32 118.1(3) . . ?
C27 C28 H28 119.6 . . ?
C29 C28 C27 120.7(3) . . ?
C29 C28 H28 119.6 . . ?
C28 C29 H29 120.4 . . ?
C28 C29 C30 119.2(3) . . ?
C30 C29 H29 120.4 . . ?
C29 C30 N4 120.0(3) . . ?
C31 C30 N4 117.9(3) . . ?
C31 C30 C29 122.1(3) . . ?
C30 C31 H31 120.9 . . ?
C32 C31 C30 118.2(3) . . ?
C32 C31 H31 120.9 . . ?
C27 C32 N3 111.9(2) . . ?
C31 C32 N3 126.4(2) . . ?
C31 C32 C27 121.6(3) . . ?
N3 C33 H33 116.7 . . ?
N3 C33 C34 126.7(3) . . ?
C34 C33 H33 116.7 . . ?
C33 C34 C35 117.1(3) . . ?
C39 C34 C33 121.7(2) . . ?
C39 C34 C35 121.0(3) . . ?
C34 C35 H35 120.9 . . ?
C36 C35 C34 118.1(3) . . ?
C36 C35 H35 120.9 . . ?
C35 C36 H36 119.3 . . ?
C35 C36 C37 121.5(3) . . ?
C37 C36 H36 119.3 . . ?
C36 C37 H37 119.4 . . ?
C38 C37 C36 121.3(3) . . ?
C38 C37 H37 119.4 . . ?
O8 C38 C37 125.9(3) . . ?
O8 C38 C39 114.7(2) . . ?
C37 C38 C39 119.4(3) . . ?
O7 C39 C34 123.0(3) . . ?
O7 C39 C38 118.3(3) . . ?
C34 C39 C38 118.7(3) . . ?
O8 C40 H40A 109.5 . . ?
O8 C40 H40B 109.5 . . ?
O8 C40 H40C 109.5 . . ?
H40A C40 H40B 109.5 . . ?
H40A C40 H40C 109.5 . . ?
H40B C40 H40C 109.5 . . ?
C42 C41 Ge2 121.7(2) . . ?
C46 C41 Ge2 120.5(2) . . ?
C46 C41 C42 117.5(3) . . ?
C41 C42 H42 119.3 . . ?
C43 C42 C41 121.4(3) . . ?
C43 C42 H42 119.3 . . ?
C42 C43 H43 119.9 . . ?
C44 C43 C42 120.1(3) . . ?
C44 C43 H43 119.9 . . ?
C43 C44 H44 120.5 . . ?
C45 C44 C43 119.1(3) . . ?
C45 C44 H44 120.5 . . ?
C44 C45 H45 119.4 . . ?
C44 C45 C46 121.2(3) . . ?
C46 C45 H45 119.4 . . ?
C41 C46 H46 119.7 . . ?
C45 C46 C41 120.7(3) . . ?
C45 C46 H46 119.7 . . ?
C48 C47 Ge2 123.1(2) . . ?
C48 C47 C52 117.1(3) . . ?
C52 C47 Ge2 119.2(2) . . ?
C47 C48 H48 119.4 . . ?
C47 C48 C49 121.2(3) . . ?
C49 C48 H48 119.4 . . ?
C48 C49 H49 119.6 . . ?
C50 C49 C48 120.8(3) . . ?
C50 C49 H49 119.6 . . ?
C49 C50 H50 120.4 . . ?
C49 C50 C51 119.3(3) . . ?
C51 C50 H50 120.4 . . ?
C50 C51 H51 120.1 . . ?
C50 C51 C52 119.7(3) . . ?
C52 C51 H51 120.1 . . ?
C47 C52 H52 119.1 . . ?
C51 C52 C47 121.8(3) . . ?
C51 C52 H52 119.1 . . ?

loop_
_geom_bond_atom_site_label_1
_geom_bond_atom_site_label_2
_geom_bond_distance
_geom_bond_site_symmetry_2
_geom_bond_publ_flag
Ge1 O1 1.9394(19) . ?
Ge1 O2 1.9098(19) . ?
Ge1 N1 2.009(2) . ?
Ge1 C15 1.957(3) . ?
Ge1 C21 1.934(3) . ?
O1 C1 1.316(3) . ?
O2 C13 1.310(3) . ?
O3 C12 1.364(3) . ?
O3 C14 1.422(3) . ?
O4 N2 1.223(3) . ?
O5 N2 1.229(3) . ?
N1 C6 1.418(3) . ?
N1 C7 1.310(3) . ?
N2 C4 1.458(4) . ?
C1 C2 1.390(4) . ?
C1 C6 1.405(3) . ?
C2 H2 0.9300 . ?
C2 C3 1.365(4) . ?
C3 H3 0.9300 . ?
C3 C4 1.383(4) . ?
C4 C5 1.369(4) . ?
C5 H5 0.9300 . ?
C5 C6 1.381(3) . ?
C7 H7 0.9300 . ?
C7 C8 1.398(4) . ?
C8 C9 1.421(3) . ?
C8 C13 1.398(4) . ?
C9 H9 0.9300 . ?
C9 C10 1.342(4) . ?
C10 H10 0.9300 . ?
C10 C11 1.405(4) . ?
C11 H11 0.9300 . ?
C11 C12 1.357(4) . ?
C12 C13 1.412(4) . ?
C14 H14A 0.9600 . ?
C14 H14B 0.9600 . ?
C14 H14C 0.9600 . ?
C15 C16 1.395(4) . ?
C15 C20 1.394(4) . ?
C16 H16 0.9300 . ?
C16 C17 1.381(4) . ?
C17 H17 0.9300 . ?
C17 C18 1.366(4) . ?
C18 H18 0.9300 . ?
C18 C19 1.356(5) . ?
C19 H19 0.9300 . ?
C19 C20 1.391(4) . ?
C20 H20 0.9300 . ?
C21 C22 1.392(4) . ?
C21 C26 1.392(4) . ?
C22 H22 0.9300 . ?
C22 C23 1.383(6) . ?
C23 H23 0.9300 . ?
C23 C24 1.365(8) . ?
C24 H24 0.9300 . ?
C24 C25 1.358(8) . ?
C25 H25 0.9300 . ?
C25 C26 1.396(6) . ?
C26 H26 0.9300 . ?
Ge2 O6 1.9603(18) . ?
Ge2 O7 1.9348(17) . ?
Ge2 N3 1.989(2) . ?
Ge2 C41 1.949(3) . ?
Ge2 C47 1.946(3) . ?
O6 C27 1.305(3) . ?
O7 C39 1.312(3) . ?
O8 C38 1.358(3) . ?
O8 C40 1.424(3) . ?
O9 N4 1.230(3) . ?
O10 N4 1.223(3) . ?
N3 C32 1.428(3) . ?
N3 C33 1.313(3) . ?
N4 C30 1.456(4) . ?
C27 C28 1.401(4) . ?
C27 C32 1.411(3) . ?
C28 H28 0.9300 . ?
C28 C29 1.367(4) . ?
C29 H29 0.9300 . ?
C29 C30 1.389(4) . ?
C30 C31 1.378(4) . ?
C31 H31 0.9300 . ?
C31 C32 1.369(4) . ?
C33 H33 0.9300 . ?
C33 C34 1.407(4) . ?
C34 C35 1.432(4) . ?
C34 C39 1.381(4) . ?
C35 H35 0.9300 . ?
C35 C36 1.365(5) . ?
C36 H36 0.9300 . ?
C36 C37 1.386(5) . ?
C37 H37 0.9300 . ?
C37 C38 1.365(4) . ?
C38 C39 1.432(4) . ?
C40 H40A 0.9600 . ?
C40 H40B 0.9600 . ?
C40 H40C 0.9600 . ?
C41 C42 1.391(4) . ?
C41 C46 1.383(4) . ?
C42 H42 0.9300 . ?
C42 C43 1.378(4) . ?
C43 H43 0.9300 . ?
C43 C44 1.376(4) . ?
C44 H44 0.9300 . ?
C44 C45 1.363(5) . ?
C45 H45 0.9300 . ?
C45 C46 1.381(4) . ?
C46 H46 0.9300 . ?
C47 C48 1.371(4) . ?
C47 C52 1.388(4) . ?
C48 H48 0.9300 . ?
C48 C49 1.383(4) . ?
C49 H49 0.9300 . ?
C49 C50 1.362(4) . ?
C50 H50 0.9300 . ?
C50 C51 1.369(4) . ?
C51 H51 0.9300 . ?
C51 C52 1.379(4) . ?
C52 H52 0.9300 . ?

loop_
_geom_torsion_atom_site_label_1
_geom_torsion_atom_site_label_2
_geom_torsion_atom_site_label_3
_geom_torsion_atom_site_label_4
_geom_torsion
_geom_torsion_site_symmetry_1
_geom_torsion_site_symmetry_2
_geom_torsion_site_symmetry_3
_geom_torsion_site_symmetry_4
_geom_torsion_publ_flag
Ge1 O1 C1 C2 174.4(2) . . . . ?
Ge1 O1 C1 C6 -6.2(3) . . . . ?
Ge1 O2 C13 C8 13.5(4) . . . . ?
Ge1 O2 C13 C12 -167.4(2) . . . . ?
Ge1 N1 C6 C1 2.0(3) . . . . ?
Ge1 N1 C6 C5 -177.4(2) . . . . ?
Ge1 N1 C7 C8 -4.6(4) . . . . ?
Ge1 C15 C16 C17 -179.4(2) . . . . ?
Ge1 C15 C20 C19 178.4(2) . . . . ?
Ge1 C21 C22 C23 -173.6(3) . . . . ?
Ge1 C21 C26 C25 175.1(3) . . . . ?
O1 C1 C2 C3 177.1(3) . . . . ?
O1 C1 C6 N1 2.6(4) . . . . ?
O1 C1 C6 C5 -178.0(3) . . . . ?
O3 C12 C13 O2 2.1(4) . . . . ?
O3 C12 C13 C8 -178.8(2) . . . . ?
O4 N2 C4 C3 12.7(4) . . . . ?
O4 N2 C4 C5 -167.0(3) . . . . ?
O5 N2 C4 C3 -168.5(3) . . . . ?
O5 N2 C4 C5 11.7(4) . . . . ?
N1 C7 C8 C9 178.2(3) . . . . ?
N1 C7 C8 C13 -2.1(4) . . . . ?
N2 C4 C5 C6 177.9(2) . . . . ?
C1 C2 C3 C4 1.0(5) . . . . ?
C2 C1 C6 N1 -178.0(2) . . . . ?
C2 C1 C6 C5 1.4(4) . . . . ?
C2 C3 C4 N2 -178.7(3) . . . . ?
C2 C3 C4 C5 1.0(5) . . . . ?
C3 C4 C5 C6 -1.8(4) . . . . ?
C4 C5 C6 N1 179.9(3) . . . . ?
C4 C5 C6 C1 0.6(4) . . . . ?
C6 N1 C7 C8 -175.8(3) . . . . ?
C6 C1 C2 C3 -2.3(4) . . . . ?
C7 N1 C6 C1 174.2(2) . . . . ?
C7 N1 C6 C5 -5.2(4) . . . . ?
C7 C8 C9 C10 179.7(3) . . . . ?
C7 C8 C13 O2 -1.5(4) . . . . ?
C7 C8 C13 C12 179.4(3) . . . . ?
C8 C9 C10 C11 -0.1(5) . . . . ?
C9 C8 C13 O2 178.2(3) . . . . ?
C9 C8 C13 C12 -1.0(4) . . . . ?
C9 C10 C11 C12 1.1(5) . . . . ?
C10 C11 C12 O3 178.8(3) . . . . ?
C10 C11 C12 C13 -2.0(5) . . . . ?
C11 C12 C13 O2 -177.2(3) . . . . ?
C11 C12 C13 C8 2.0(4) . . . . ?
C13 C8 C9 C10 0.1(5) . . . . ?
C14 O3 C12 C11 -6.3(5) . . . . ?
C14 O3 C12 C13 174.4(3) . . . . ?
C15 C16 C17 C18 1.2(4) . . . . ?
C16 C15 C20 C19 -0.1(4) . . . . ?
C16 C17 C18 C19 -0.4(5) . . . . ?
C17 C18 C19 C20 -0.6(5) . . . . ?
C18 C19 C20 C15 0.9(5) . . . . ?
C20 C15 C16 C17 -0.9(4) . . . . ?
C21 C22 C23 C24 -1.7(7) . . . . ?
C22 C21 C26 C25 -0.9(5) . . . . ?
C22 C23 C24 C25 -0.5(9) . . . . ?
C23 C24 C25 C26 2.0(8) . . . . ?
C24 C25 C26 C21 -1.2(6) . . . . ?
C26 C21 C22 C23 2.4(5) . . . . ?
Ge2 O6 C27 C28 -170.4(2) . . . . ?
Ge2 O6 C27 C32 10.9(3) . . . . ?
Ge2 O7 C39 C34 -0.3(4) . . . . ?
Ge2 O7 C39 C38 -180.0(2) . . . . ?
Ge2 N3 C32 C27 -7.6(3) . . . . ?
Ge2 N3 C32 C31 171.4(2) . . . . ?
Ge2 N3 C33 C34 -10.5(5) . . . . ?
Ge2 C41 C42 C43 -173.5(2) . . . . ?
Ge2 C41 C46 C45 173.1(3) . . . . ?
Ge2 C47 C48 C49 170.0(3) . . . . ?
Ge2 C47 C52 C51 -168.7(3) . . . . ?
O6 C27 C28 C29 -177.3(3) . . . . ?
O6 C27 C32 N3 -2.0(4) . . . . ?
O6 C27 C32 C31 179.0(2) . . . . ?
O8 C38 C39 O7 -0.8(4) . . . . ?
O8 C38 C39 C34 179.5(3) . . . . ?
O9 N4 C30 C29 -6.0(4) . . . . ?
O9 N4 C30 C31 172.2(3) . . . . ?
O10 N4 C30 C29 176.1(3) . . . . ?
O10 N4 C30 C31 -5.7(4) . . . . ?
N3 C33 C34 C35 -177.7(3) . . . . ?
N3 C33 C34 C39 -1.8(5) . . . . ?
N4 C30 C31 C32 -176.3(2) . . . . ?
C27 C28 C29 C30 -1.3(4) . . . . ?
C28 C27 C32 N3 179.2(2) . . . . ?
C28 C27 C32 C31 0.2(4) . . . . ?
C28 C29 C30 N4 177.8(3) . . . . ?
C28 C29 C30 C31 -0.3(4) . . . . ?
C29 C30 C31 C32 1.8(4) . . . . ?
C30 C31 C32 N3 179.3(3) . . . . ?
C30 C31 C32 C27 -1.8(4) . . . . ?
C32 N3 C33 C34 172.9(3) . . . . ?
C32 C27 C28 C29 1.4(4) . . . . ?
C33 N3 C32 C27 169.4(3) . . . . ?
C33 N3 C32 C31 -11.6(4) . . . . ?
C33 C34 C35 C36 173.4(4) . . . . ?
C33 C34 C39 O7 7.5(5) . . . . ?
C33 C34 C39 C38 -172.8(3) . . . . ?
C34 C35 C36 C37 0.5(6) . . . . ?
C35 C34 C39 O7 -176.7(3) . . . . ?
C35 C34 C39 C38 3.0(5) . . . . ?
C35 C36 C37 C38 1.3(6) . . . . ?
C36 C37 C38 O8 178.3(3) . . . . ?
C36 C37 C38 C39 -0.9(5) . . . . ?
C37 C38 C39 O7 178.5(3) . . . . ?
C37 C38 C39 C34 -1.2(4) . . . . ?
C39 C34 C35 C36 -2.7(6) . . . . ?
C40 O8 C38 C37 -2.4(5) . . . . ?
C40 O8 C38 C39 176.8(3) . . . . ?
C41 C42 C43 C44 0.5(5) . . . . ?
C42 C41 C46 C45 -0.5(5) . . . . ?
C42 C43 C44 C45 -0.6(5) . . . . ?
C43 C44 C45 C46 0.1(6) . . . . ?
C44 C45 C46 C41 0.4(6) . . . . ?
C46 C41 C42 C43 0.1(4) . . . . ?
C47 C48 C49 C50 -1.4(5) . . . . ?
C48 C47 C52 C51 2.9(5) . . . . ?
C48 C49 C50 C51 2.4(5) . . . . ?
C49 C50 C51 C52 -0.8(5) . . . . ?
C50 C51 C52 C47 -1.9(5) . . . . ?
C52 C47 C48 C49 -1.3(5) . . . . ?
